data_1575160
loop_
_publ_author_name
'Liu, Tu-Ming'
'Zhu, Lin-Yuan'
'Qi, Min-Hao'
'Li, Si-Jia'
'Wang, Xiao-Jian'
'Xu, Jia-Rui'
'Han, Bing'

_publ_section_title
;
 Photosensitized diradical rearrangement of alkenyl oxime ethers towards
 amino-featured oxiranes: reaction, mechanism, and structural prediction.
;
_journal_issue 32
_journal_name_full 'Chemical science'
_journal_page_first 14811
_journal_page_last 14821
_journal_paper_doi 10.1039/d5sc03379a
_journal_volume 16
_journal_year 2025
_chemical_formula_moiety 'C28 H22 Br N O'
_chemical_formula_sum 'C28 H22 Br N O'
_chemical_formula_weight 468.37
_space_group_crystal_system triclinic
_space_group_IT_number 2
_space_group_name_Hall '-P 1'
_space_group_name_H-M_alt 'P -1'
_atom_sites_solution_hydrogens geom
_atom_sites_solution_primary dual
_audit_creation_date 2025-03-13
_audit_creation_method
;
Olex2 1.5-ac5-024
(compiled 2022.04.12 svn.rca3783a0 for Rigaku Oxford Diffraction, GUI svn.r6498)
;
_audit_update_record
;
2025-03-31 deposited with the CCDC.	2025-07-16 downloaded from the CCDC.
;
_cell_angle_alpha 69.915(3)
_cell_angle_beta 81.048(2)
_cell_angle_gamma 86.989(2)
_cell_formula_units_Z 2
_cell_length_a 5.8212(2)
_cell_length_b 14.1940(4)
_cell_length_c 14.7214(5)
_cell_measurement_reflns_used 6241
_cell_measurement_temperature 149.97(10)
_cell_measurement_theta_max 74.0300
_cell_measurement_theta_min 3.2670
_cell_volume 1128.48(7)
_computing_cell_refinement 'CrysAlisPro 1.171.43.143a (Rigaku OD, 2024)'
_computing_data_collection 'CrysAlisPro 1.171.43.143a (Rigaku OD, 2024)'
_computing_data_reduction 'CrysAlisPro 1.171.43.143a (Rigaku OD, 2024)'
_computing_molecular_graphics 'Olex2 1.5-ac5-024 (Dolomanov et al., 2009)'
_computing_publication_material 'Olex2 1.5-ac5-024 (Dolomanov et al., 2009)'
_computing_structure_refinement 'SHELXL 2018/3 (Sheldrick, 2015)'
_computing_structure_solution 'SHELXT 2018/2 (Sheldrick, 2018)'
_diffrn_ambient_environment N~2~
_diffrn_ambient_temperature 149.97(10)
_diffrn_detector 'Hybrid Pixel Array Detector'
_diffrn_detector_area_resol_mean 10.0000
_diffrn_detector_type HyPix
_diffrn_measured_fraction_theta_full 0.990
_diffrn_measured_fraction_theta_max 0.990
_diffrn_measurement_details
;
List of Runs (angles in degrees, time in seconds):

  # Type    Start    End  Width  t~exp~   \w     \q     \k     \f   Frames
#--------------------------------------------------------------------------
  1  \w     81.00 158.00   0.50    0.97    --  108.93 125.00-120.00  154
  2  \w      0.00  33.00   0.50    0.24    --   44.63 -37.00 -60.00   66
  3  \w    -30.00  -5.00   0.50    0.24    --   44.63 -37.00 -60.00   50
  4  \w    -25.00   1.00   0.50    0.24    --   44.63 -64.00  66.00   52
  5  \w     16.00  66.00   0.50    0.24    --   44.63 -64.00  66.00  100
  6  \w    -27.00  23.00   0.50    0.24    --   44.63 -19.00  60.00  100
  7  \w     44.00 112.00   0.50    0.24    --   44.63  64.00-157.00  136
  8  \w    135.00 164.00   0.50    0.97    --  108.93  45.00-120.00   58
  9  \w     91.00 168.00   0.50    0.97    --  108.93  64.00-157.00  154
 10  \w     96.00 121.00   0.50    0.97    --  108.93  45.00-120.00   50
 11  \w     88.00 130.00   0.50    0.97    --  108.93  15.00-180.00   84
 12  \w    140.00 168.00   0.50    0.97    --  108.93  15.00-180.00   56
 13  \w     94.00 163.00   0.50    0.97    --  108.93  45.00 -30.00  138
 14  \w    122.00 151.00   0.50    0.97    --  108.93  61.00 120.00   58
 15  \w     35.00  72.00   0.50    0.97    --  108.93 -64.00  66.00   74
 16  \w     77.00 102.00   0.50    0.97    --  108.93 -94.00 150.00   50
 17  \w     53.00  79.00   0.50    0.97    --  108.93 -94.00  90.00   52
 18  \w     39.00 106.00   0.50    0.97    --  108.93 -94.00  30.00  134
 19  \w     67.00  92.00   0.50    0.97    --  108.93 -94.00-120.00   50
 20  \w     56.00 111.00   0.50    0.97    --  108.93-125.00-180.00  110
 21  \w     -3.00  25.00   0.50    0.24    --  -44.63  64.00-157.00   56
 22  \w    -45.00 -18.00   0.50    0.24    --  -44.63  64.00-157.00   54
 23  \w   -123.00 -60.00   0.50    0.97    -- -100.00 141.00-102.01  126
 24  \w    -81.00 -52.00   0.50    0.97    -- -100.00 125.00 -60.00   58
 25  \w    -59.00 -31.00   0.50    0.97    -- -100.00 125.00 -30.00   56
 26  \w   -111.00 -73.00   0.50    0.97    -- -100.00 125.00 -30.00   76
 27  \w   -112.00 -74.00   0.50    0.97    -- -100.00 125.00  90.00   76
 28  \w    -12.00  33.00   0.50    0.24    --  -44.63  19.00   0.00   90
 29  \w   -110.00 -29.00   0.50    0.97    -- -100.00 125.00-150.00  162
 30  \w    -79.00 -37.00   0.50    0.97    -- -100.00  64.00-157.00   84
 31  \w    -54.00 -26.00   0.50    0.97    -- -100.00  45.00-150.00   56
 32  \w    -62.00 -30.00   0.50    0.97    -- -100.00  61.00-120.00   64
 33  \w    -71.00 -27.00   0.50    0.97    -- -100.00  61.00 -30.00   88
 34  \w    -54.00 -28.00   0.50    0.97    -- -100.00  45.00  30.00   52
 35  \w    -51.00 -25.00   0.50    0.97    -- -100.00  45.00  60.00   52
 36  \w   -172.00 -78.00   0.50    0.97    -- -100.00 -64.00  66.00  188
 37  \w   -157.00 -83.00   0.50    0.97    -- -100.00-125.00 150.00  148
 38  \w   -115.00 -56.00   0.50    0.24    --  -44.63-179.00 120.00  118
 39  \w   -105.00 -31.00   0.50    0.24    --  -44.63 -64.00  66.00  148
;
_diffrn_measurement_device 'four-circle diffractometer'
_diffrn_measurement_device_type 'ROD, Synergy Custom system, HyPix'
_diffrn_measurement_method '\w scans'
_diffrn_orient_matrix_type 'CrysAlisPro convention (1999,Acta A55,543-557)'
_diffrn_orient_matrix_UB_11 0.1098309000
_diffrn_orient_matrix_UB_12 -0.0991017000
_diffrn_orient_matrix_UB_13 0.0584572000
_diffrn_orient_matrix_UB_21 0.2399333000
_diffrn_orient_matrix_UB_22 0.0364240000
_diffrn_orient_matrix_UB_23 -0.0597756000
_diffrn_orient_matrix_UB_31 0.0463056000
_diffrn_orient_matrix_UB_32 0.0469825000
_diffrn_orient_matrix_UB_33 0.0754849000
_diffrn_radiation_monochromator mirror
_diffrn_radiation_probe x-ray
_diffrn_radiation_type 'Cu K\a'
_diffrn_radiation_wavelength 1.54184
_diffrn_reflns_av_R_equivalents 0.0341
_diffrn_reflns_av_unetI/netI 0.0376
_diffrn_reflns_Laue_measured_fraction_full 0.990
_diffrn_reflns_Laue_measured_fraction_max 0.990
_diffrn_reflns_limit_h_max 6
_diffrn_reflns_limit_h_min -6
_diffrn_reflns_limit_k_max 16
_diffrn_reflns_limit_k_min -15
_diffrn_reflns_limit_l_max 17
_diffrn_reflns_limit_l_min -15
_diffrn_reflns_number 11567
_diffrn_reflns_point_group_measured_fraction_full 0.990
_diffrn_reflns_point_group_measured_fraction_max 0.990
_diffrn_reflns_theta_full 66.596
_diffrn_reflns_theta_max 66.596
_diffrn_reflns_theta_min 3.231
_diffrn_source 'Rotating-anode X-ray tube'
_diffrn_source_type 'Rigaku (Cu) X-ray Source'
_exptl_absorpt_coefficient_mu 2.625
_exptl_absorpt_correction_T_max 1.00000
_exptl_absorpt_correction_T_min 0.70240
_exptl_absorpt_correction_type multi-scan
_exptl_absorpt_process_details
;
CrysAlisPro 1.171.43.143a (Rigaku Oxford Diffraction, 2024)
Empirical absorption correction using spherical harmonics,
implemented in SCALE3 ABSPACK scaling algorithm.
;
_exptl_crystal_colour 'clear light colourless'
_exptl_crystal_colour_lustre clear
_exptl_crystal_colour_modifier light
_exptl_crystal_colour_primary colourless
_exptl_crystal_density_diffrn 1.378
_exptl_crystal_description block
_exptl_crystal_F_000 480
_exptl_crystal_size_max 0.11
_exptl_crystal_size_mid 0.07
_exptl_crystal_size_min 0.06
_refine_diff_density_max 0.999
_refine_diff_density_min -0.398
_refine_diff_density_rms 0.069
_refine_ls_extinction_method none
_refine_ls_goodness_of_fit_ref 1.029
_refine_ls_hydrogen_treatment constr
_refine_ls_matrix_type full
_refine_ls_number_parameters 280
_refine_ls_number_reflns 3928
_refine_ls_number_restraints 0
_refine_ls_restrained_S_all 1.029
_refine_ls_R_factor_all 0.0492
_refine_ls_R_factor_gt 0.0433
_refine_ls_shift/su_max 0.001
_refine_ls_shift/su_mean 0.000
_refine_ls_structure_factor_coef Fsqd
_refine_ls_weighting_details 'w=1/[\s^2^(Fo^2^)+(0.0601P)^2^+1.4475P] where P=(Fo^2^+2Fc^2^)/3'
_refine_ls_weighting_scheme calc
_refine_ls_wR_factor_gt 0.1222
_refine_ls_wR_factor_ref 0.1255
_reflns_Friedel_coverage 0.000
_reflns_number_gt 3418
_reflns_number_total 3928
_reflns_threshold_expression 'I > 2\s(I)'
_cod_data_source_file d5sc03379a2.cif
_cod_data_source_block liutuming-hb_0313_auto
_cod_depositor_comments 'Adding full bibliography for 1575160.cif.'
_cod_database_code 1575160
_shelx_shelxl_version_number 2018/3
_shelx_space_group_comment
;
The symmetry employed for this shelxl refinement is uniquely defined
by the following loop, which should always be used as a source of
symmetry information in preference to the above space-group names.
They are only intended as comments.
;
_olex2_refinement_description
;
1. Fixed Uiso
 At 1.2 times of:
  All C(H) groups, All C(H,H) groups
2.a Ternary CH refined with riding coordinates:
 C24(H24)
2.b Secondary CH2 refined with riding coordinates:
 C20(H20A,H20B)
2.c Aromatic/amide H refined with riding coordinates:
 C2(H2), C3(H3), C5(H5), C7(H7), C8(H8), C9(H9), C11(H11), C13(H13), C14(H14),
 C16(H16), C17(H17), C19(H19), C21(H21), C22(H22), C23(H23), C25(H25), C26(H26),
  C27(H27), C28(H28)
;
_olex2_submission_special_instructions 'No special instructions were received'
_oxdiff_exptl_absorpt_empirical_details
;
Empirical correction (ABSPACK) includes:
- Absorption correction using spherical harmonics
- Frame scaling
;
_oxdiff_exptl_absorpt_empirical_full_max 1.462
_oxdiff_exptl_absorpt_empirical_full_min 0.639

loop_
_space_group_symop_operation_xyz
'x, y, z'
'-x, -y, -z'

loop_
_atom_site_label
_atom_site_type_symbol
_atom_site_fract_x
_atom_site_fract_y
_atom_site_fract_z
_atom_site_U_iso_or_equiv
_atom_site_adp_type
_atom_site_occupancy
_atom_site_site_symmetry_order
_atom_site_calc_flag
_atom_site_refinement_flags_posn
_atom_site_refinement_flags_adp
_atom_site_refinement_flags_occupancy
_atom_site_disorder_assembly
_atom_site_disorder_group
Br1 Br -0.04975(7) 0.62115(3) 0.87854(3) 0.05634(17) Uani 1 1 d . . . . .
O1 O 0.5771(3) 0.37080(15) 0.58703(15) 0.0319(4) Uani 1 1 d . . . . .
N1 N 0.5307(4) 0.15155(17) 0.71848(17) 0.0287(5) Uani 1 1 d . . . . .
C1 C 0.8344(5) 0.0539(2) 0.7944(2) 0.0267(6) Uani 1 1 d . . . . .
C2 C 0.4317(5) 0.1601(2) 0.9395(2) 0.0308(6) Uani 1 1 d . . . . .
H2 H 0.322060 0.110734 0.944246 0.037 Uiso 1 1 calc R U . . .
C3 C 0.1764(6) 0.2123(3) 0.5230(2) 0.0443(8) Uani 1 1 d . . . . .
H3 H 0.049588 0.203689 0.574261 0.053 Uiso 1 1 calc R U . . .
C4 C 0.3750(5) 0.2617(2) 0.5235(2) 0.0297(6) Uani 1 1 d . . . . .
C5 C 0.8799(6) 0.0104(3) 0.7221(3) 0.0411(8) Uani 1 1 d . . . . .
H5 H 0.789227 0.028630 0.670330 0.049 Uiso 1 1 calc R U . . .
C6 C 0.6489(5) 0.1318(2) 0.7888(2) 0.0258(6) Uani 1 1 d . . . . .
C7 C 0.4022(5) 0.2089(2) 1.0073(2) 0.0364(7) Uani 1 1 d . . . . .
H7 H 0.272396 0.193378 1.057803 0.044 Uiso 1 1 calc R U . . .
C8 C 0.9673(5) 0.0238(2) 0.8703(2) 0.0283(6) Uani 1 1 d . . . . .
H8 H 0.937854 0.052162 0.920793 0.034 Uiso 1 1 calc R U . . .
C9 C 0.3681(5) 0.4547(2) 0.7361(2) 0.0341(7) Uani 1 1 d . . . . .
H9 H 0.512639 0.420613 0.742752 0.041 Uiso 1 1 calc R U . . .
C10 C 0.6197(5) 0.1823(2) 0.8645(2) 0.0260(6) Uani 1 1 d . . . . .
C11 C 0.5392(6) 0.2388(3) 0.3719(2) 0.0423(8) Uani 1 1 d . . . . .
H11 H 0.664180 0.248630 0.319648 0.051 Uiso 1 1 calc R U . . .
C12 C 0.3885(5) 0.3011(2) 0.6050(2) 0.0270(6) Uani 1 1 d . . . . .
C13 C 1.0563(7) -0.0594(3) 0.7250(3) 0.0498(9) Uani 1 1 d . . . . .
H13 H 1.087310 -0.087655 0.674524 0.060 Uiso 1 1 calc R U . . .
C14 C 1.1426(5) -0.0471(2) 0.8733(2) 0.0318(6) Uani 1 1 d . . . . .
H14 H 1.231318 -0.067055 0.925818 0.038 Uiso 1 1 calc R U . . .
C15 C 0.0697(6) 0.5525(2) 0.7909(2) 0.0369(7) Uani 1 1 d . . . . .
C16 C 0.5617(5) 0.2801(2) 1.0015(2) 0.0356(7) Uani 1 1 d . . . . .
H16 H 0.541555 0.313639 1.048100 0.043 Uiso 1 1 calc R U . . .
C17 C 0.2789(6) 0.5024(2) 0.8016(2) 0.0383(7) Uani 1 1 d . . . . .
H17 H 0.360452 0.500696 0.853219 0.046 Uiso 1 1 calc R U . . .
C18 C 0.2488(5) 0.4560(2) 0.6605(2) 0.0303(6) Uani 1 1 d . . . . .
C19 C 1.1879(6) -0.0883(2) 0.8004(2) 0.0387(7) Uani 1 1 d . . . . .
H19 H 1.308587 -0.136327 0.801976 0.046 Uiso 1 1 calc R U . . .
C20 C 0.3491(5) 0.2271(2) 0.7074(2) 0.0285(6) Uani 1 1 d . . . . .
H20A H 0.351994 0.262170 0.754881 0.034 Uiso 1 1 calc R U . . .
H20B H 0.195005 0.194922 0.720310 0.034 Uiso 1 1 calc R U . . .
C21 C -0.0542(6) 0.5548(2) 0.7172(2) 0.0393(7) Uani 1 1 d . . . . .
H21 H -0.198517 0.589175 0.710856 0.047 Uiso 1 1 calc R U . . .
C22 C 0.7503(5) 0.3028(2) 0.9282(2) 0.0352(7) Uani 1 1 d . . . . .
H22 H 0.861147 0.351181 0.924627 0.042 Uiso 1 1 calc R U . . .
C23 C 0.0374(5) 0.5060(2) 0.6531(2) 0.0367(7) Uani 1 1 d . . . . .
H23 H -0.046760 0.506566 0.602544 0.044 Uiso 1 1 calc R U . . .
C24 C 0.3425(5) 0.4096(2) 0.5863(2) 0.0312(6) Uani 1 1 d . . . . .
H24 H 0.303754 0.447047 0.519463 0.037 Uiso 1 1 calc R U . . .
C25 C 0.3446(6) 0.1884(3) 0.3729(3) 0.0458(8) Uani 1 1 d . . . . .
H25 H 0.334756 0.162407 0.322186 0.055 Uiso 1 1 calc R U . . .
C26 C 0.5554(6) 0.2758(2) 0.4470(2) 0.0368(7) Uani 1 1 d . . . . .
H26 H 0.691179 0.310917 0.445644 0.044 Uiso 1 1 calc R U . . .
C27 C 0.1609(6) 0.1756(3) 0.4489(3) 0.0524(9) Uani 1 1 d . . . . .
H27 H 0.024272 0.141385 0.449688 0.063 Uiso 1 1 calc R U . . .
C28 C 0.7775(5) 0.2545(2) 0.8597(2) 0.0311(6) Uani 1 1 d . . . . .
H28 H 0.906149 0.271069 0.808673 0.037 Uiso 1 1 calc R U . . .

loop_
_atom_site_aniso_label
_atom_site_aniso_U_11
_atom_site_aniso_U_22
_atom_site_aniso_U_33
_atom_site_aniso_U_23
_atom_site_aniso_U_13
_atom_site_aniso_U_12
Br1 0.0612(3) 0.0581(3) 0.0596(3) -0.0357(2) -0.00688(19) 0.01649(19)
O1 0.0235(10) 0.0330(11) 0.0395(11) -0.0124(9) -0.0050(8) 0.0001(8)
N1 0.0302(12) 0.0279(12) 0.0293(12) -0.0111(10) -0.0068(10) 0.0038(9)
C1 0.0257(14) 0.0259(14) 0.0306(14) -0.0119(11) -0.0046(11) 0.0000(11)
C2 0.0252(14) 0.0374(15) 0.0314(15) -0.0142(12) -0.0029(11) -0.0021(11)
C3 0.0336(17) 0.066(2) 0.0405(18) -0.0271(17) -0.0025(14) -0.0069(15)
C4 0.0290(14) 0.0295(14) 0.0307(15) -0.0097(12) -0.0082(12) 0.0060(11)
C5 0.0445(18) 0.0469(19) 0.0454(18) -0.0290(16) -0.0207(15) 0.0159(15)
C6 0.0256(13) 0.0233(13) 0.0283(14) -0.0093(11) -0.0018(11) -0.0016(10)
C7 0.0308(15) 0.0465(18) 0.0354(16) -0.0207(14) -0.0014(12) 0.0043(13)
C8 0.0311(14) 0.0287(14) 0.0277(14) -0.0134(12) -0.0044(11) 0.0031(11)
C9 0.0298(15) 0.0306(15) 0.0469(18) -0.0171(13) -0.0125(13) 0.0042(12)
C10 0.0244(13) 0.0262(13) 0.0293(14) -0.0114(11) -0.0066(11) 0.0046(10)
C11 0.0458(19) 0.0404(18) 0.0417(18) -0.0201(15) 0.0027(14) 0.0071(14)
C12 0.0203(13) 0.0291(14) 0.0326(15) -0.0113(12) -0.0055(11) 0.0018(10)
C13 0.060(2) 0.058(2) 0.052(2) -0.0406(18) -0.0257(17) 0.0266(18)
C14 0.0342(15) 0.0334(15) 0.0304(15) -0.0129(12) -0.0099(12) 0.0074(12)
C15 0.0377(16) 0.0299(15) 0.0451(18) -0.0163(13) -0.0040(14) 0.0021(12)
C16 0.0399(17) 0.0388(16) 0.0367(16) -0.0232(14) -0.0108(13) 0.0106(13)
C17 0.0405(17) 0.0343(16) 0.0468(18) -0.0185(14) -0.0162(14) 0.0040(13)
C18 0.0294(15) 0.0256(14) 0.0361(15) -0.0091(12) -0.0087(12) 0.0001(11)
C19 0.0398(17) 0.0393(17) 0.0443(18) -0.0232(15) -0.0118(14) 0.0153(14)
C20 0.0287(14) 0.0290(14) 0.0294(14) -0.0117(12) -0.0062(11) 0.0027(11)
C21 0.0314(16) 0.0371(17) 0.0489(19) -0.0142(14) -0.0078(14) 0.0075(13)
C22 0.0334(16) 0.0328(15) 0.0456(18) -0.0197(14) -0.0101(13) 0.0015(12)
C23 0.0306(15) 0.0382(16) 0.0426(17) -0.0128(14) -0.0134(13) 0.0059(13)
C24 0.0256(14) 0.0323(15) 0.0348(15) -0.0091(12) -0.0077(12) 0.0016(11)
C25 0.049(2) 0.055(2) 0.0422(18) -0.0277(16) -0.0078(15) 0.0044(16)
C26 0.0345(16) 0.0339(16) 0.0418(17) -0.0150(13) -0.0009(13) 0.0026(12)
C27 0.0414(19) 0.075(3) 0.051(2) -0.033(2) -0.0046(16) -0.0121(18)
C28 0.0268(14) 0.0336(15) 0.0341(15) -0.0136(12) -0.0037(11) 0.0007(11)

loop_
_atom_type_symbol
_atom_type_description
_atom_type_scat_dispersion_real
_atom_type_scat_dispersion_imag
_atom_type_scat_source
C C 0.0181 0.0091 'International Tables Vol C Tables 4.2.6.8 and 6.1.1.4'
H H 0.0000 0.0000 'International Tables Vol C Tables 4.2.6.8 and 6.1.1.4'
Br Br -0.6763 1.2805 'International Tables Vol C Tables 4.2.6.8 and 6.1.1.4'
N N 0.0311 0.0180 'International Tables Vol C Tables 4.2.6.8 and 6.1.1.4'
O O 0.0492 0.0322 'International Tables Vol C Tables 4.2.6.8 and 6.1.1.4'

loop_
_geom_angle_atom_site_label_1
_geom_angle_atom_site_label_2
_geom_angle_atom_site_label_3
_geom_angle
_geom_angle_site_symmetry_1
_geom_angle_site_symmetry_3
_geom_angle_publ_flag
C24 O1 C12 61.75(18) . . ?
C6 N1 C20 120.3(2) . . ?
C5 C1 C6 120.1(3) . . ?
C5 C1 C8 118.2(3) . . ?
C8 C1 C6 121.7(2) . . ?
C7 C2 H2 119.6 . . ?
C7 C2 C10 120.9(3) . . ?
C10 C2 H2 119.6 . . ?
C4 C3 H3 119.7 . . ?
C27 C3 H3 119.7 . . ?
C27 C3 C4 120.7(3) . . ?
C3 C4 C12 119.8(3) . . ?
C26 C4 C3 118.9(3) . . ?
C26 C4 C12 121.2(3) . . ?
C1 C5 H5 119.8 . . ?
C13 C5 C1 120.5(3) . . ?
C13 C5 H5 119.8 . . ?
N1 C6 C1 117.0(2) . . ?
N1 C6 C10 125.1(2) . . ?
C1 C6 C10 117.8(2) . . ?
C2 C7 H7 120.0 . . ?
C16 C7 C2 120.0(3) . . ?
C16 C7 H7 120.0 . . ?
C1 C8 H8 119.5 . . ?
C14 C8 C1 121.0(3) . . ?
C14 C8 H8 119.5 . . ?
C17 C9 H9 119.5 . . ?
C17 C9 C18 120.9(3) . . ?
C18 C9 H9 119.5 . . ?
C2 C10 C6 121.2(2) . . ?
C28 C10 C2 118.3(3) . . ?
C28 C10 C6 120.5(2) . . ?
C25 C11 H11 119.8 . . ?
C25 C11 C26 120.4(3) . . ?
C26 C11 H11 119.8 . . ?
O1 C12 C4 114.9(2) . . ?
O1 C12 C20 114.0(2) . . ?
O1 C12 C24 59.04(17) . . ?
C4 C12 C20 117.0(2) . . ?
C24 C12 C4 117.7(2) . . ?
C24 C12 C20 120.4(2) . . ?
C5 C13 H13 119.6 . . ?
C19 C13 C5 120.8(3) . . ?
C19 C13 H13 119.6 . . ?
C8 C14 H14 120.0 . . ?
C19 C14 C8 120.1(3) . . ?
C19 C14 H14 120.0 . . ?
C17 C15 Br1 119.3(2) . . ?
C17 C15 C21 121.6(3) . . ?
C21 C15 Br1 119.1(2) . . ?
C7 C16 H16 120.0 . . ?
C22 C16 C7 120.1(3) . . ?
C22 C16 H16 120.0 . . ?
C9 C17 H17 120.4 . . ?
C15 C17 C9 119.1(3) . . ?
C15 C17 H17 120.4 . . ?
C9 C18 C24 122.7(3) . . ?
C23 C18 C9 118.2(3) . . ?
C23 C18 C24 119.0(3) . . ?
C13 C19 H19 120.3 . . ?
C14 C19 C13 119.4(3) . . ?
C14 C19 H19 120.3 . . ?
N1 C20 C12 109.1(2) . . ?
N1 C20 H20A 109.9 . . ?
N1 C20 H20B 109.9 . . ?
C12 C20 H20A 109.9 . . ?
C12 C20 H20B 109.9 . . ?
H20A C20 H20B 108.3 . . ?
C15 C21 H21 120.8 . . ?
C23 C21 C15 118.3(3) . . ?
C23 C21 H21 120.8 . . ?
C16 C22 H22 120.1 . . ?
C16 C22 C28 119.7(3) . . ?
C28 C22 H22 120.1 . . ?
C18 C23 H23 119.1 . . ?
C21 C23 C18 121.8(3) . . ?
C21 C23 H23 119.1 . . ?
O1 C24 C12 59.21(17) . . ?
O1 C24 C18 118.0(2) . . ?
O1 C24 H24 114.0 . . ?
C12 C24 H24 114.0 . . ?
C18 C24 C12 126.3(3) . . ?
C18 C24 H24 114.0 . . ?
C11 C25 H25 120.3 . . ?
C11 C25 C27 119.4(3) . . ?
C27 C25 H25 120.3 . . ?
C4 C26 C11 120.3(3) . . ?
C4 C26 H26 119.8 . . ?
C11 C26 H26 119.8 . . ?
C3 C27 C25 120.2(3) . . ?
C3 C27 H27 119.9 . . ?
C25 C27 H27 119.9 . . ?
C10 C28 H28 119.5 . . ?
C22 C28 C10 121.0(3) . . ?
C22 C28 H28 119.5 . . ?

loop_
_geom_bond_atom_site_label_1
_geom_bond_atom_site_label_2
_geom_bond_distance
_geom_bond_site_symmetry_2
_geom_bond_publ_flag
Br1 C15 1.901(3) . ?
O1 C12 1.448(3) . ?
O1 C24 1.446(3) . ?
N1 C6 1.275(4) . ?
N1 C20 1.453(4) . ?
C1 C5 1.390(4) . ?
C1 C6 1.495(4) . ?
C1 C8 1.391(4) . ?
C2 H2 0.9500 . ?
C2 C7 1.383(4) . ?
C2 C10 1.392(4) . ?
C3 H3 0.9500 . ?
C3 C4 1.386(4) . ?
C3 C27 1.376(5) . ?
C4 C12 1.501(4) . ?
C4 C26 1.381(4) . ?
C5 H5 0.9500 . ?
C5 C13 1.383(5) . ?
C6 C10 1.505(4) . ?
C7 H7 0.9500 . ?
C7 C16 1.381(5) . ?
C8 H8 0.9500 . ?
C8 C14 1.390(4) . ?
C9 H9 0.9500 . ?
C9 C17 1.382(5) . ?
C9 C18 1.396(4) . ?
C10 C28 1.388(4) . ?
C11 H11 0.9500 . ?
C11 C25 1.366(5) . ?
C11 C26 1.396(5) . ?
C12 C20 1.503(4) . ?
C12 C24 1.485(4) . ?
C13 H13 0.9500 . ?
C13 C19 1.381(5) . ?
C14 H14 0.9500 . ?
C14 C19 1.375(4) . ?
C15 C17 1.380(5) . ?
C15 C21 1.383(5) . ?
C16 H16 0.9500 . ?
C16 C22 1.380(5) . ?
C17 H17 0.9500 . ?
C18 C23 1.387(4) . ?
C18 C24 1.482(4) . ?
C19 H19 0.9500 . ?
C20 H20A 0.9900 . ?
C20 H20B 0.9900 . ?
C21 H21 0.9500 . ?
C21 C23 1.382(5) . ?
C22 H22 0.9500 . ?
C22 C28 1.388(4) . ?
C23 H23 0.9500 . ?
C24 H24 1.0000 . ?
C25 H25 0.9500 . ?
C25 C27 1.392(5) . ?
C26 H26 0.9500 . ?
C27 H27 0.9500 . ?
C28 H28 0.9500 . ?

loop_
_geom_torsion_atom_site_label_1
_geom_torsion_atom_site_label_2
_geom_torsion_atom_site_label_3
_geom_torsion_atom_site_label_4
_geom_torsion
_geom_torsion_site_symmetry_1
_geom_torsion_site_symmetry_2
_geom_torsion_site_symmetry_3
_geom_torsion_site_symmetry_4
_geom_torsion_publ_flag
Br1 C15 C17 C9 -178.3(2) . . . . ?
Br1 C15 C21 C23 178.9(2) . . . . ?
O1 C12 C20 N1 -75.1(3) . . . . ?
O1 C12 C24 C18 -104.0(3) . . . . ?
N1 C6 C10 C2 74.9(4) . . . . ?
N1 C6 C10 C28 -103.4(3) . . . . ?
C1 C5 C13 C19 1.1(6) . . . . ?
C1 C6 C10 C2 -106.6(3) . . . . ?
C1 C6 C10 C28 75.1(3) . . . . ?
C1 C8 C14 C19 0.3(5) . . . . ?
C2 C7 C16 C22 0.0(5) . . . . ?
C2 C10 C28 C22 0.6(4) . . . . ?
C3 C4 C12 O1 -166.2(3) . . . . ?
C3 C4 C12 C20 55.9(4) . . . . ?
C3 C4 C12 C24 -99.6(3) . . . . ?
C3 C4 C26 C11 -1.4(5) . . . . ?
C4 C3 C27 C25 -0.5(6) . . . . ?
C4 C12 C20 N1 63.1(3) . . . . ?
C4 C12 C24 O1 -103.9(3) . . . . ?
C4 C12 C24 C18 152.1(3) . . . . ?
C5 C1 C6 N1 3.4(4) . . . . ?
C5 C1 C6 C10 -175.2(3) . . . . ?
C5 C1 C8 C14 0.6(4) . . . . ?
C5 C13 C19 C14 -0.1(6) . . . . ?
C6 N1 C20 C12 127.5(3) . . . . ?
C6 C1 C5 C13 177.9(3) . . . . ?
C6 C1 C8 C14 -178.5(3) . . . . ?
C6 C10 C28 C22 178.9(3) . . . . ?
C7 C2 C10 C6 -178.1(3) . . . . ?
C7 C2 C10 C28 0.2(4) . . . . ?
C7 C16 C22 C28 0.8(5) . . . . ?
C8 C1 C5 C13 -1.3(5) . . . . ?
C8 C1 C6 N1 -177.4(3) . . . . ?
C8 C1 C6 C10 3.9(4) . . . . ?
C8 C14 C19 C13 -0.6(5) . . . . ?
C9 C18 C23 C21 0.9(5) . . . . ?
C9 C18 C24 O1 -6.6(4) . . . . ?
C9 C18 C24 C12 64.2(4) . . . . ?
C10 C2 C7 C16 -0.5(5) . . . . ?
C11 C25 C27 C3 -0.8(6) . . . . ?
C12 O1 C24 C18 117.6(3) . . . . ?
C12 C4 C26 C11 -179.9(3) . . . . ?
C15 C21 C23 C18 -0.5(5) . . . . ?
C16 C22 C28 C10 -1.1(4) . . . . ?
C17 C9 C18 C23 -0.4(5) . . . . ?
C17 C9 C18 C24 177.4(3) . . . . ?
C17 C15 C21 C23 -0.4(5) . . . . ?
C18 C9 C17 C15 -0.5(5) . . . . ?
C20 N1 C6 C1 -179.3(2) . . . . ?
C20 N1 C6 C10 -0.8(4) . . . . ?
C20 C12 C24 O1 101.5(3) . . . . ?
C20 C12 C24 C18 -2.5(4) . . . . ?
C21 C15 C17 C9 1.0(5) . . . . ?
C23 C18 C24 O1 171.2(3) . . . . ?
C23 C18 C24 C12 -118.0(3) . . . . ?
C24 O1 C12 C4 108.6(3) . . . . ?
C24 O1 C12 C20 -112.2(3) . . . . ?
C24 C12 C20 N1 -142.0(2) . . . . ?
C24 C18 C23 C21 -177.0(3) . . . . ?
C25 C11 C26 C4 0.2(5) . . . . ?
C26 C4 C12 O1 12.2(4) . . . . ?
C26 C4 C12 C20 -125.7(3) . . . . ?
C26 C4 C12 C24 78.8(3) . . . . ?
C26 C11 C25 C27 0.9(5) . . . . ?
C27 C3 C4 C12 -179.9(3) . . . . ?
C27 C3 C4 C26 1.6(5) . . . . ?
